data_4063357
loop_
_publ_author_name
'Dunbar, Miles A.'
'Balof, Shawna L.'
'Roberts, Adam N.'
'Valente, Edward J.'
'Schanz, Hans-J\"org'

_publ_section_title
;
 pH-Responsive Ruthenium-Based Olefin Metathesis Catalysts: Controlled
 Ring-Opening Metathesis Polymerization in Alcoholic and Aqueous Media
 upon Acid Addition
;
_journal_issue 2
_journal_name_full Organometallics
_journal_page_first 199
_journal_page_last 203
_journal_paper_doi 10.1021/om100633f
_journal_volume 30
_journal_year 2011
_chemical_formula_moiety 'C50 H84 Cl2 N5 O1 P1 Ru1'
_chemical_formula_sum 'C50 H84 Cl2 N5 O P Ru'
_chemical_formula_weight 974.16
_chemical_name_systematic
;
 ?
;
_space_group_IT_number 2
_symmetry_cell_setting triclinic
_symmetry_space_group_name_Hall '-P 1'
_symmetry_space_group_name_H-M 'P -1'
_atom_sites_solution_hydrogens geom
_atom_sites_solution_primary direct
_atom_sites_solution_secondary difmap
_audit_creation_method SHELXL-97
_cell_angle_alpha 94.807(2)
_cell_angle_beta 102.265(2)
_cell_angle_gamma 111.302(3)
_cell_formula_units_Z 2
_cell_length_a 12.0338(3)
_cell_length_b 15.1641(5)
_cell_length_c 15.8446(4)
_cell_measurement_reflns_used 14119
_cell_measurement_temperature 150(2)
_cell_measurement_theta_max 29.5
_cell_measurement_theta_min 3
_cell_volume 2590.85(14)
_computing_cell_refinement 'CrysAlis (Oxford Diffraction)'
_computing_data_collection 'CrysAlis (Oxford Diffraction)'
_computing_data_reduction 'CrysAlis (Oxford Diffraction)'
_computing_molecular_graphics WinGX
_computing_publication_material WinGX
_computing_structure_refinement 'SHELXL-97 (Sheldrick, 1997)'
_computing_structure_solution 'SHELXS-97 (Sheldrick, 1997)'
_diffrn_ambient_temperature 150(2)
_diffrn_detector_area_resol_mean 16.0309
_diffrn_measured_fraction_theta_full 0.976
_diffrn_measured_fraction_theta_max 0.976
_diffrn_measurement_device_type 'Oxford Diffraction Gemini'
_diffrn_measurement_method 'phi and omega scans'
_diffrn_radiation_monochromator graphite
_diffrn_radiation_source 'fine-focus sealed tube'
_diffrn_radiation_type MoK\a
_diffrn_radiation_wavelength 0.71073
_diffrn_reflns_av_R_equivalents 0.0318
_diffrn_reflns_av_sigmaI/netI 0.0695
_diffrn_reflns_limit_h_max 17
_diffrn_reflns_limit_h_min -16
_diffrn_reflns_limit_k_max 21
_diffrn_reflns_limit_k_min -21
_diffrn_reflns_limit_l_max 21
_diffrn_reflns_limit_l_min -22
_diffrn_reflns_number 28748
_diffrn_reflns_theta_full 30.64
_diffrn_reflns_theta_max 30.64
_diffrn_reflns_theta_min 3.31
_diffrn_standards_decay_% <2%
_diffrn_standards_interval_count 50
_diffrn_standards_number 2
_exptl_absorpt_coefficient_mu 0.476
_exptl_absorpt_correction_T_max 0.9540
_exptl_absorpt_correction_T_min 0.8144
_exptl_absorpt_correction_type analytical
_exptl_absorpt_process_details 'CrysAlis (Oxford Diffraction)'
_exptl_crystal_colour green
_exptl_crystal_density_diffrn 1.249
_exptl_crystal_density_method 'not measured'
_exptl_crystal_description prism
_exptl_crystal_F_000 1040
_exptl_crystal_size_max 0.45
_exptl_crystal_size_mid 0.25
_exptl_crystal_size_min 0.10
_refine_diff_density_max 2.033
_refine_diff_density_min -0.957
_refine_diff_density_rms 0.105
_refine_ls_extinction_method none
_refine_ls_goodness_of_fit_ref 1.008
_refine_ls_hydrogen_treatment constr
_refine_ls_matrix_type full
_refine_ls_number_parameters 541
_refine_ls_number_reflns 15636
_refine_ls_number_restraints 67
_refine_ls_restrained_S_all 1.042
_refine_ls_R_factor_all 0.0762
_refine_ls_R_factor_gt 0.0540
_refine_ls_shift/su_max 0.003
_refine_ls_shift/su_mean 0.000
_refine_ls_structure_factor_coef Fsqd
_refine_ls_weighting_details 'calc w=1/[\s^2^(Fo^2^)+(0.0250P)^2^+6.6000P] where P=(Fo^2^+2Fc^2^)/3'
_refine_ls_weighting_scheme calc
_refine_ls_wR_factor_gt 0.1222
_refine_ls_wR_factor_ref 0.1261
_reflns_number_gt 11008
_reflns_number_total 15636
_reflns_threshold_expression >2sigma(I)
_cod_data_source_file om100633f_si_002.cif
_cod_data_source_block up039
_cod_original_cell_volume 2590.85(13)
_cod_database_code 4063357

loop_
_symmetry_equiv_pos_as_xyz
'x, y, z'
'-x, -y, -z'

loop_
_atom_site_label
_atom_site_type_symbol
_atom_site_fract_x
_atom_site_fract_y
_atom_site_fract_z
_atom_site_U_iso_or_equiv
_atom_site_adp_type
_atom_site_occupancy
_atom_site_symmetry_multiplicity
_atom_site_calc_flag
_atom_site_refinement_flags
_atom_site_disorder_assembly
_atom_site_disorder_group
C1 C 0.7575(3) 0.6666(2) 0.1974(2) 0.0284(7) Uani 1 1 d . . .
H1A H 0.7712 0.6092 0.1873 0.034 Uiso 1 1 calc R . .
C2 C 0.6320(3) 0.6517(3) 0.1609(2) 0.0312(7) Uani 1 1 d . . .
C3 C 0.5849(4) 0.7239(3) 0.1625(2) 0.0372(8) Uani 1 1 d . . .
H3A H 0.6391 0.7879 0.1896 0.045 Uiso 1 1 calc R . .
C4 C 0.4618(4) 0.7041(3) 0.1255(3) 0.0419(9) Uani 1 1 d . . .
H4A H 0.4331 0.7547 0.1280 0.050 Uiso 1 1 calc R . .
C5 C 0.3772(4) 0.6099(3) 0.0839(2) 0.0400(9) Uani 1 1 d . . .
C6 C 0.4236(4) 0.5380(3) 0.0833(2) 0.0387(8) Uani 1 1 d . . .
H6A H 0.3693 0.4737 0.0573 0.046 Uiso 1 1 calc R . .
C7 C 0.5453(4) 0.5582(3) 0.1194(2) 0.0356(8) Uani 1 1 d . . .
H7A H 0.5734 0.5073 0.1166 0.043 Uiso 1 1 calc R . .
C8 C 0.2102(4) 0.6663(4) 0.0449(4) 0.0650(14) Uani 1 1 d . . .
H8A H 0.2246 0.6961 0.1057 0.078 Uiso 1 1 calc R . .
H8B H 0.1213 0.6388 0.0164 0.078 Uiso 1 1 calc R . .
H8C H 0.2528 0.7151 0.0131 0.078 Uiso 1 1 calc R . .
C9 C 0.1727(4) 0.4959(4) -0.0008(3) 0.0573(12) Uani 1 1 d . . .
H9A H 0.2121 0.4700 -0.0389 0.069 Uiso 1 1 calc R . .
H6B H 0.0970 0.4984 -0.0363 0.069 Uiso 1 1 calc R . .
H9C H 0.1523 0.4543 0.0425 0.069 Uiso 1 1 calc R . .
C10 C 1.1982(3) 0.9054(2) 0.3157(2) 0.0313(7) Uani 1 1 d . . .
H10A H 1.1941 0.8625 0.2667 0.038 Uiso 1 1 calc R . .
C11 C 1.3126(4) 0.9742(3) 0.3597(2) 0.0378(8) Uani 1 1 d . . .
H11A H 1.3834 0.9776 0.3404 0.045 Uiso 1 1 calc R . .
C12 C 1.3248(4) 1.0394(3) 0.4331(2) 0.0371(8) Uani 1 1 d . . .
C13 C 1.2140(3) 1.0284(2) 0.4556(2) 0.0335(8) Uani 1 1 d . . .
H13A H 1.2151 1.0698 0.5044 0.040 Uiso 1 1 calc R . .
C14 C 1.1045(3) 0.9577(2) 0.4069(2) 0.0287(7) Uani 1 1 d . . .
H14A H 1.0316 0.9529 0.4238 0.034 Uiso 1 1 calc R . .
C15 C 1.5455(4) 1.1241(4) 0.4496(3) 0.0560(12) Uani 1 1 d . . .
H15A H 1.5617 1.0653 0.4462 0.067 Uiso 1 1 calc R . .
H15B H 1.6162 1.1762 0.4906 0.067 Uiso 1 1 calc R . .
H15C H 1.5331 1.1420 0.3913 0.067 Uiso 1 1 calc R . .
C16 C 1.4455(5) 1.1768(4) 0.5524(4) 0.0797(19) Uani 1 1 d . . .
H16A H 1.4009 1.2166 0.5310 0.096 Uiso 1 1 calc R . .
H16B H 1.5327 1.2178 0.5791 0.096 Uiso 1 1 calc R . .
H16C H 1.4095 1.1429 0.5962 0.096 Uiso 1 1 calc R . .
C17 C 0.9167(3) 0.9610(2) 0.2022(2) 0.0289(7) Uani 1 1 d . . .
H17A H 0.9438 0.9819 0.2640 0.035 Uiso 1 1 calc R . .
C18 C 0.9151(4) 1.0285(2) 0.1499(2) 0.0327(8) Uani 1 1 d . . .
H18A H 0.9416 1.0939 0.1759 0.039 Uiso 1 1 calc R . .
C19 C 0.8745(3) 1.0012(3) 0.0581(2) 0.0317(7) Uani 1 1 d . . .
C20 C 0.8346(4) 0.9024(3) 0.0264(2) 0.0335(8) Uani 1 1 d . . .
H20A H 0.8027 0.8785 -0.0349 0.040 Uiso 1 1 calc R . .
C21 C 0.8415(3) 0.8399(2) 0.0841(2) 0.0304(7) Uani 1 1 d . . .
H21A H 0.8160 0.7739 0.0602 0.037 Uiso 1 1 calc R . .
C22 C 0.9253(5) 1.1686(3) 0.0408(3) 0.0524(12) Uani 1 1 d . . .
H22A H 0.8771 1.1810 0.0796 0.063 Uiso 1 1 calc R . .
H22B H 0.9221 1.2056 -0.0068 0.063 Uiso 1 1 calc R . .
H22C H 1.0113 1.1880 0.0744 0.063 Uiso 1 1 calc R . .
C23 C 0.8307(4) 1.0368(3) -0.0906(2) 0.0468(10) Uani 1 1 d . . .
H23A H 0.8754 0.9999 -0.1102 0.056 Uiso 1 1 calc R . .
H23B H 0.8455 1.0939 -0.1184 0.056 Uiso 1 1 calc R . .
H23C H 0.7420 0.9967 -0.1071 0.056 Uiso 1 1 calc R . .
C24 C 1.0252(3) 0.7368(2) 0.4776(2) 0.0262(6) Uani 1 1 d . . .
H24A H 1.0950 0.7936 0.4698 0.031 Uiso 1 1 calc R . .
C25 C 1.0863(3) 0.6847(3) 0.5394(2) 0.0308(7) Uani 1 1 d . . .
H25A H 1.0214 0.6297 0.5530 0.037 Uiso 1 1 calc R . .
H25B H 1.1355 0.6590 0.5095 0.037 Uiso 1 1 calc R . .
C26 C 1.1701(4) 0.7522(3) 0.6245(2) 0.0379(8) Uani 1 1 d . . .
H26A H 1.2042 0.7154 0.6637 0.046 Uiso 1 1 calc R . .
H26B H 1.2403 0.8028 0.6111 0.046 Uiso 1 1 calc R . .
C27 C 1.1034(4) 0.7992(3) 0.6718(2) 0.0355(8) Uani 1 1 d . . .
H27A H 1.1636 0.8471 0.7231 0.043 Uiso 1 1 calc R . .
H27B H 1.0416 0.7499 0.6936 0.043 Uiso 1 1 calc R . .
C28 C 1.0389(4) 0.8486(3) 0.6109(2) 0.0373(8) Uani 1 1 d . . .
H28A H 1.1017 0.9039 0.5958 0.045 Uiso 1 1 calc R . .
H28B H 0.9898 0.8735 0.6414 0.045 Uiso 1 1 calc R . .
C29 C 0.9540(3) 0.7790(2) 0.5269(2) 0.0309(7) Uani 1 1 d . . .
H29A H 0.9144 0.8132 0.4882 0.037 Uiso 1 1 calc R . .
H29B H 0.8880 0.7261 0.5418 0.037 Uiso 1 1 calc R . .
C30 C 1.0213(3) 0.5955(2) 0.3420(2) 0.0251(6) Uani 1 1 d . . .
H30A H 1.0291 0.5614 0.3929 0.030 Uiso 1 1 calc R . .
C31 C 1.1536(3) 0.6570(2) 0.3390(2) 0.0298(7) Uani 1 1 d . . .
H31A H 1.1499 0.6951 0.2914 0.036 Uiso 1 1 calc R . .
H31B H 1.1975 0.7026 0.3951 0.036 Uiso 1 1 calc R . .
C32 C 1.2261(4) 0.5954(3) 0.3233(3) 0.0395(9) Uani 1 1 d . . .
H32A H 1.3087 0.6371 0.3182 0.047 Uiso 1 1 calc R . .
H32B H 1.2379 0.5626 0.3740 0.047 Uiso 1 1 calc R . .
C33 C 1.1578(4) 0.5207(3) 0.2400(3) 0.0445(10) Uani 1 1 d . . .
H33A H 1.2047 0.4802 0.2320 0.053 Uiso 1 1 calc R . .
H3B H 1.1516 0.5535 0.1887 0.053 Uiso 1 1 calc R . .
C34 C 1.0286(4) 0.4573(3) 0.2447(3) 0.0396(9) Uani 1 1 d . . .
H34A H 1.0351 0.4211 0.2934 0.048 Uiso 1 1 calc R . .
H34B H 0.9852 0.4102 0.1894 0.048 Uiso 1 1 calc R . .
C35 C 0.9537(3) 0.5170(2) 0.2591(2) 0.0316(7) Uani 1 1 d . . .
H35A H 0.8723 0.4742 0.2653 0.038 Uiso 1 1 calc R . .
H35B H 0.9394 0.5476 0.2073 0.038 Uiso 1 1 calc R . .
C36 C 0.7859(3) 0.5767(2) 0.3711(2) 0.0260(6) Uani 1 1 d . . .
H36A H 0.7495 0.5364 0.3111 0.031 Uiso 1 1 calc R . .
C37 C 0.7962(3) 0.5049(2) 0.4325(2) 0.0327(7) Uani 1 1 d . . .
H37A H 0.8587 0.4804 0.4218 0.039 Uiso 1 1 calc R . .
H37B H 0.8235 0.5379 0.4943 0.039 Uiso 1 1 calc R . .
C38 C 0.6711(4) 0.4206(3) 0.4167(3) 0.0405(9) Uani 1 1 d . . .
H38A H 0.6467 0.3848 0.3561 0.049 Uiso 1 1 calc R . .
H38B H 0.6786 0.3760 0.4577 0.049 Uiso 1 1 calc R . .
C39 C 0.5726(4) 0.4563(3) 0.4301(3) 0.0440(10) Uani 1 1 d . . .
H39A H 0.5933 0.4867 0.4923 0.053 Uiso 1 1 calc R . .
H39B H 0.4920 0.4011 0.4170 0.053 Uiso 1 1 calc R . .
C40 C 0.5623(3) 0.5291(3) 0.3710(3) 0.0368(8) Uani 1 1 d . . .
H40A H 0.5334 0.4970 0.3088 0.044 Uiso 1 1 calc R . .
H40B H 0.5006 0.5538 0.3833 0.044 Uiso 1 1 calc R . .
C41 C 0.6869(3) 0.6130(2) 0.3861(2) 0.0291(7) Uani 1 1 d . . .
H41A H 0.7124 0.6486 0.4469 0.035 Uiso 1 1 calc R . .
H41B H 0.6789 0.6578 0.3455 0.035 Uiso 1 1 calc R . .
N1 N 0.2566(3) 0.5917(3) 0.0441(2) 0.0483(9) Uani 1 1 d . . .
N2 N 1.0924(3) 0.89432(19) 0.33643(17) 0.0272(6) Uani 1 1 d . . .
N3 N 1.4357(3) 1.1078(3) 0.4801(3) 0.0554(10) Uani 1 1 d . . .
N4 N 0.8820(3) 0.86645(19) 0.17132(17) 0.0270(6) Uani 1 1 d . . .
N5 N 0.8738(3) 1.0662(2) 0.0040(2) 0.0403(8) Uani 1 1 d . . .
P P 0.93435(8) 0.67098(6) 0.36382(5) 0.02219(16) Uani 1 1 d . . .
Cl1 Cl 0.80448(8) 0.84298(6) 0.34410(5) 0.02719(16) Uani 1 1 d . . .
Cl2 Cl 1.00707(8) 0.72150(6) 0.15984(5) 0.02917(17) Uani 1 1 d . . .
Ru Ru 0.90413(3) 0.770747(18) 0.260833(16) 0.02215(7) Uani 1 1 d . . .
O1S O 0.7125(13) 0.7797(6) 0.8088(5) 0.277(6) Uani 1 1 d U . .
C2S C 0.7248(11) 0.6959(6) 0.7961(7) 0.161(4) Uani 1 1 d U . .
H2SA H 0.6463 0.6410 0.7914 0.241 Uiso 1 1 calc R . .
H2SB H 0.7904 0.6927 0.8441 0.241 Uiso 1 1 calc R . .
C3S C 0.7602(9) 0.6974(8) 0.7106(8) 0.146(4) Uani 1 1 d U . .
H3SA H 0.8499 0.7134 0.7207 0.219 Uiso 1 1 calc R . .
H3SB H 0.7145 0.6340 0.6715 0.219 Uiso 1 1 calc R . .
C4S C 0.7272(11) 0.7711(8) 0.6720(9) 0.162(4) Uani 1 1 d U . .
H4SA H 0.7969 0.8164 0.6535 0.243 Uiso 1 1 calc R . .
H4SB H 0.6544 0.7421 0.6206 0.243 Uiso 1 1 calc R . .
C5S C 0.7017(14) 0.8147(9) 0.7360(6) 0.188(5) Uani 1 1 d U . .
H5SA H 0.7575 0.8836 0.7488 0.283 Uiso 1 1 calc R . .
H5SB H 0.6160 0.8106 0.7157 0.283 Uiso 1 1 calc R . .
C6S C 0.4366(13) 1.0215(8) 0.8027(11) 0.253(8) Uani 1 1 d DU . .
H6SA H 0.4283 0.9766 0.7512 0.380 Uiso 1 1 calc R . .
H6SB H 0.5144 1.0778 0.8136 0.380 Uiso 1 1 calc R . .
H6SC H 0.3672 1.0419 0.7918 0.380 Uiso 1 1 calc R . .
C7S C 0.437(2) 0.9710(13) 0.8840(11) 0.305(10) Uani 1 1 d DU . .
H7SA H 0.3610 0.9592 0.9043 0.458 Uiso 1 1 calc R . .
H7SB H 0.5108 1.0067 0.9333 0.458 Uiso 1 1 calc R . .
C8S C 0.440(3) 0.8746(14) 0.8382(15) 0.50(2) Uani 1 1 d DU . .
H8SA H 0.3709 0.8458 0.7842 0.752 Uiso 1 1 calc R . .
H8SB H 0.5185 0.8886 0.8218 0.752 Uiso 1 1 calc R . .
C9S C 0.427(3) 0.8055(14) 0.9029(15) 0.453(18) Uani 1 1 d DU . .
H9SA H 0.3478 0.7929 0.9185 0.679 Uiso 1 1 calc R . .
H9SB H 0.4944 0.8370 0.9572 0.679 Uiso 1 1 calc R . .
C10S C 0.4306(15) 0.7087(8) 0.8698(7) 0.235(7) Uani 1 1 d DU . .
H0SA H 0.4061 0.6957 0.8055 0.353 Uiso 1 1 calc R . .
H0SB H 0.3733 0.6574 0.8919 0.353 Uiso 1 1 calc R . .
H0SC H 0.5146 0.7113 0.8909 0.353 Uiso 1 1 calc R . .

loop_
_atom_site_aniso_label
_atom_site_aniso_U_11
_atom_site_aniso_U_22
_atom_site_aniso_U_33
_atom_site_aniso_U_23
_atom_site_aniso_U_13
_atom_site_aniso_U_12
C1 0.0378(19) 0.0240(16) 0.0256(15) 0.0058(12) 0.0101(14) 0.0132(14)
C2 0.0322(18) 0.0368(19) 0.0258(16) 0.0074(13) 0.0078(14) 0.0146(15)
C3 0.038(2) 0.0312(18) 0.040(2) 0.0052(15) 0.0054(16) 0.0138(16)
C4 0.038(2) 0.041(2) 0.049(2) 0.0051(17) 0.0058(17) 0.0223(18)
C5 0.036(2) 0.049(2) 0.0311(18) 0.0043(16) 0.0088(15) 0.0130(18)
C6 0.037(2) 0.038(2) 0.0364(19) -0.0005(15) 0.0082(16) 0.0119(17)
C7 0.039(2) 0.0335(19) 0.0321(18) 0.0013(14) 0.0074(15) 0.0141(16)
C8 0.038(3) 0.070(3) 0.088(4) 0.018(3) 0.011(2) 0.024(3)
C9 0.036(2) 0.072(3) 0.047(2) -0.009(2) 0.0028(19) 0.010(2)
C10 0.038(2) 0.0259(16) 0.0299(17) 0.0041(13) 0.0117(14) 0.0114(15)
C11 0.034(2) 0.036(2) 0.044(2) 0.0036(16) 0.0186(16) 0.0102(16)
C12 0.0328(19) 0.0309(18) 0.041(2) 0.0007(15) 0.0136(16) 0.0037(15)
C13 0.037(2) 0.0263(17) 0.0330(18) -0.0009(13) 0.0122(15) 0.0070(15)
C14 0.0310(18) 0.0234(16) 0.0308(16) 0.0041(12) 0.0111(14) 0.0081(14)
C15 0.033(2) 0.055(3) 0.065(3) -0.004(2) 0.018(2) 0.001(2)
C16 0.042(3) 0.074(4) 0.084(4) -0.041(3) 0.022(3) -0.013(3)
C17 0.0390(19) 0.0237(16) 0.0258(15) 0.0047(12) 0.0099(14) 0.0134(15)
C18 0.048(2) 0.0247(16) 0.0324(17) 0.0084(13) 0.0167(16) 0.0177(16)
C19 0.040(2) 0.0328(18) 0.0321(17) 0.0144(14) 0.0158(15) 0.0197(16)
C20 0.045(2) 0.0334(18) 0.0235(16) 0.0068(13) 0.0091(15) 0.0166(17)
C21 0.041(2) 0.0249(16) 0.0262(16) 0.0057(12) 0.0095(14) 0.0127(15)
C22 0.088(4) 0.040(2) 0.047(2) 0.0231(19) 0.030(2) 0.036(2)
C23 0.062(3) 0.049(2) 0.035(2) 0.0214(18) 0.0142(19) 0.025(2)
C24 0.0318(17) 0.0235(15) 0.0238(15) 0.0050(12) 0.0084(13) 0.0107(14)
C25 0.0378(19) 0.0327(18) 0.0267(16) 0.0046(13) 0.0075(14) 0.0200(16)
C26 0.037(2) 0.047(2) 0.0289(17) 0.0031(15) 0.0038(15) 0.0189(18)
C27 0.041(2) 0.0360(19) 0.0256(16) 0.0008(14) 0.0040(15) 0.0141(17)
C28 0.053(2) 0.0296(18) 0.0274(17) 0.0001(13) 0.0066(16) 0.0179(17)
C29 0.041(2) 0.0304(17) 0.0244(15) 0.0033(13) 0.0067(14) 0.0196(16)
C30 0.0307(17) 0.0223(15) 0.0264(15) 0.0064(12) 0.0113(13) 0.0125(13)
C31 0.0328(18) 0.0291(17) 0.0308(17) 0.0069(13) 0.0122(14) 0.0134(15)
C32 0.039(2) 0.045(2) 0.044(2) 0.0127(17) 0.0185(17) 0.0214(18)
C33 0.059(3) 0.046(2) 0.048(2) 0.0113(18) 0.029(2) 0.033(2)
C34 0.059(3) 0.0301(18) 0.039(2) 0.0059(15) 0.0201(18) 0.0244(19)
C35 0.041(2) 0.0253(16) 0.0302(17) 0.0042(13) 0.0122(15) 0.0141(15)
C36 0.0288(17) 0.0208(15) 0.0282(15) 0.0062(12) 0.0093(13) 0.0081(13)
C37 0.0332(19) 0.0278(17) 0.043(2) 0.0155(14) 0.0170(15) 0.0127(15)
C38 0.042(2) 0.0278(18) 0.058(2) 0.0191(17) 0.0229(19) 0.0129(17)
C39 0.038(2) 0.037(2) 0.063(3) 0.0239(19) 0.0254(19) 0.0127(18)
C40 0.0301(19) 0.0331(19) 0.048(2) 0.0131(16) 0.0144(16) 0.0099(16)
C41 0.0300(18) 0.0259(16) 0.0340(17) 0.0101(13) 0.0125(14) 0.0105(14)
N1 0.0318(18) 0.056(2) 0.050(2) 0.0023(17) 0.0052(15) 0.0132(17)
N2 0.0359(16) 0.0217(13) 0.0248(13) 0.0057(10) 0.0096(11) 0.0109(12)
N3 0.0336(19) 0.051(2) 0.062(2) -0.0166(18) 0.0209(17) -0.0040(16)
N4 0.0372(16) 0.0236(13) 0.0222(13) 0.0055(10) 0.0101(11) 0.0127(12)
N5 0.062(2) 0.0376(17) 0.0330(16) 0.0182(13) 0.0184(15) 0.0265(17)
P 0.0272(4) 0.0191(4) 0.0222(4) 0.0049(3) 0.0092(3) 0.0095(3)
Cl1 0.0315(4) 0.0270(4) 0.0260(4) 0.0049(3) 0.0094(3) 0.0137(3)
Cl2 0.0390(5) 0.0262(4) 0.0254(4) 0.0055(3) 0.0127(3) 0.0138(3)
Ru 0.02786(14) 0.01834(11) 0.02032(11) 0.00402(8) 0.00768(9) 0.00821(10)
O1S 0.608(17) 0.152(7) 0.105(5) 0.036(5) 0.059(8) 0.204(9)
C2S 0.212(11) 0.071(5) 0.137(8) 0.011(5) -0.011(7) 0.017(6)
C3S 0.118(7) 0.163(9) 0.182(9) 0.091(8) 0.058(7) 0.061(7)
C4S 0.181(10) 0.108(7) 0.218(11) 0.055(8) 0.079(9) 0.058(7)
C5S 0.323(14) 0.196(11) 0.076(6) 0.006(6) 0.020(7) 0.157(11)
C6S 0.196(13) 0.088(7) 0.45(2) 0.010(11) 0.051(14) 0.047(8)
C7S 0.311(17) 0.330(19) 0.332(17) 0.128(15) 0.175(14) 0.125(14)
C8S 0.45(3) 0.54(3) 0.46(3) 0.091(19) 0.065(18) 0.159(19)
C9S 0.48(2) 0.43(2) 0.46(2) 0.151(19) 0.120(18) 0.179(18)
C10S 0.401(19) 0.114(8) 0.147(9) 0.036(7) 0.118(11) 0.022(11)

loop_
_atom_type_symbol
_atom_type_description
_atom_type_scat_dispersion_real
_atom_type_scat_dispersion_imag
_atom_type_scat_source
C C 0.0033 0.0016 'International Tables Vol C Tables 4.2.6.8 and 6.1.1.4'
H H 0.0000 0.0000 'International Tables Vol C Tables 4.2.6.8 and 6.1.1.4'
N N 0.0061 0.0033 'International Tables Vol C Tables 4.2.6.8 and 6.1.1.4'
O O 0.0106 0.0060 'International Tables Vol C Tables 4.2.6.8 and 6.1.1.4'
P P 0.1023 0.0942 'International Tables Vol C Tables 4.2.6.8 and 6.1.1.4'
Cl Cl 0.1484 0.1585 'International Tables Vol C Tables 4.2.6.8 and 6.1.1.4'
Ru Ru -1.2594 0.8363 'International Tables Vol C Tables 4.2.6.8 and 6.1.1.4'

loop_
_geom_angle_atom_site_label_1
_geom_angle_atom_site_label_2
_geom_angle_atom_site_label_3
_geom_angle
_geom_angle_site_symmetry_1
_geom_angle_site_symmetry_3
_geom_angle_publ_flag
C2 C1 Ru 136.7(3) . . ?
C3 C2 C7 115.8(3) . . ?
C3 C2 C1 124.7(3) . . ?
C7 C2 C1 119.5(3) . . ?
C4 C3 C2 121.6(4) . . ?
C3 C4 C5 121.5(4) . . ?
N1 C5 C6 121.9(4) . . ?
N1 C5 C4 121.1(4) . . ?
C6 C5 C4 117.0(4) . . ?
C7 C6 C5 121.2(4) . . ?
C6 C7 C2 123.0(4) . . ?
N2 C10 C11 125.1(3) . . ?
C10 C11 C12 120.2(3) . . ?
N3 C12 C11 122.8(4) . . ?
N3 C12 C13 122.0(3) . . ?
C11 C12 C13 115.2(3) . . ?
C14 C13 C12 120.0(3) . . ?
N2 C14 C13 125.0(3) . . ?
N4 C17 C18 124.1(3) . . ?
C17 C18 C19 120.4(3) . . ?
N5 C19 C18 122.2(3) . . ?
N5 C19 C20 122.5(3) . . ?
C18 C19 C20 115.3(3) . . ?
C21 C20 C19 120.2(3) . . ?
N4 C21 C20 124.1(3) . . ?
C29 C24 C25 108.1(3) . . ?
C29 C24 P 113.6(2) . . ?
C25 C24 P 118.0(2) . . ?
C26 C25 C24 111.3(3) . . ?
C27 C26 C25 112.7(3) . . ?
C26 C27 C28 110.8(3) . . ?
C27 C28 C29 111.1(3) . . ?
C28 C29 C24 111.6(3) . . ?
C31 C30 C35 110.8(3) . . ?
C31 C30 P 111.9(2) . . ?
C35 C30 P 113.6(2) . . ?
C32 C31 C30 112.0(3) . . ?
C33 C32 C31 110.7(3) . . ?
C32 C33 C34 110.7(3) . . ?
C33 C34 C35 111.4(3) . . ?
C34 C35 C30 111.3(3) . . ?
C41 C36 C37 109.6(3) . . ?
C41 C36 P 115.8(2) . . ?
C37 C36 P 116.7(2) . . ?
C38 C37 C36 110.4(3) . . ?
C39 C38 C37 110.7(3) . . ?
C38 C39 C40 111.2(3) . . ?
C41 C40 C39 110.9(3) . . ?
C40 C41 C36 110.7(3) . . ?
C5 N1 C8 121.4(4) . . ?
C5 N1 C9 120.3(4) . . ?
C8 N1 C9 118.3(4) . . ?
C10 N2 C14 114.6(3) . . ?
C10 N2 Ru 122.3(2) . . ?
C14 N2 Ru 123.1(2) . . ?
C12 N3 C16 121.9(4) . . ?
C12 N3 C15 120.4(3) . . ?
C16 N3 C15 116.9(4) . . ?
C21 N4 C17 115.8(3) . . ?
C21 N4 Ru 124.1(2) . . ?
C17 N4 Ru 120.0(2) . . ?
C19 N5 C23 121.4(3) . . ?
C19 N5 C22 119.7(3) . . ?
C23 N5 C22 118.8(3) . . ?
C30 P C36 100.88(14) . . ?
C30 P C24 100.99(15) . . ?
C36 P C24 108.14(15) . . ?
C30 P Ru 117.56(10) . . ?
C36 P Ru 112.85(10) . . ?
C24 P Ru 114.87(10) . . ?
C1 Ru N4 93.85(12) . . ?
C1 Ru N2 176.42(13) . . ?
N4 Ru N2 87.37(10) . . ?
C1 Ru P 88.40(10) . . ?
N4 Ru P 177.63(8) . . ?
N2 Ru P 90.42(7) . . ?
C1 Ru Cl1 95.32(11) . . ?
N4 Ru Cl1 84.92(8) . . ?
N2 Ru Cl1 88.13(7) . . ?
P Ru Cl1 94.15(3) . . ?
C1 Ru Cl2 87.22(10) . . ?
N4 Ru Cl2 84.35(8) . . ?
N2 Ru Cl2 89.56(7) . . ?
P Ru Cl2 96.51(3) . . ?
Cl1 Ru Cl2 169.11(3) . . ?
C5S O1S C2S 111.2(9) . . ?
O1S C2S C3S 102.0(8) . . ?
C4S C3S C2S 105.5(10) . . ?
C5S C4S C3S 103.5(11) . . ?
O1S C5S C4S 114.6(11) . . ?
C6S C7S C8S 96.8(10) . . ?
C9S C8S C7S 107.9(12) . . ?
C8S C9S C10S 114.9(12) . . ?

loop_
_geom_bond_atom_site_label_1
_geom_bond_atom_site_label_2
_geom_bond_distance
_geom_bond_site_symmetry_2
_geom_bond_publ_flag
C1 C2 1.423(5) . ?
C1 Ru 1.890(3) . ?
C2 C3 1.405(5) . ?
C2 C7 1.417(5) . ?
C3 C4 1.382(5) . ?
C4 C5 1.418(6) . ?
C5 N1 1.367(5) . ?
C5 C6 1.395(6) . ?
C6 C7 1.362(5) . ?
C8 N1 1.433(6) . ?
C9 N1 1.447(6) . ?
C10 N2 1.337(4) . ?
C10 C11 1.377(5) . ?
C11 C12 1.408(5) . ?
C12 N3 1.362(5) . ?
C12 C13 1.408(5) . ?
C13 C14 1.372(5) . ?
C14 N2 1.357(4) . ?
C15 N3 1.447(5) . ?
C16 N3 1.440(6) . ?
C17 N4 1.352(4) . ?
C17 C18 1.373(4) . ?
C18 C19 1.405(5) . ?
C19 N5 1.361(4) . ?
C19 C20 1.407(5) . ?
C20 C21 1.382(4) . ?
C21 N4 1.338(4) . ?
C22 N5 1.460(5) . ?
C23 N5 1.450(5) . ?
C24 C29 1.532(5) . ?
C24 C25 1.540(4) . ?
C24 P 1.874(3) . ?
C25 C26 1.525(5) . ?
C26 C27 1.516(5) . ?
C27 C28 1.524(5) . ?
C28 C29 1.528(5) . ?
C30 C31 1.539(5) . ?
C30 C35 1.544(4) . ?
C30 P 1.867(3) . ?
C31 C32 1.531(5) . ?
C32 C33 1.521(6) . ?
C33 C34 1.523(6) . ?
C34 C35 1.526(5) . ?
C36 C41 1.534(5) . ?
C36 C37 1.541(4) . ?
C36 P 1.873(3) . ?
C37 C38 1.533(5) . ?
C38 C39 1.516(5) . ?
C39 C40 1.529(5) . ?
C40 C41 1.528(5) . ?
N2 Ru 2.338(3) . ?
N4 Ru 2.157(3) . ?
P Ru 2.3759(8) . ?
Cl1 Ru 2.4005(8) . ?
Cl2 Ru 2.4428(8) . ?
O1S C5S 1.311(11) . ?
O1S C2S 1.335(11) . ?
C2S C3S 1.505(13) . ?
C3S C4S 1.455(12) . ?
C4S C5S 1.314(13) . ?
C6S C7S 1.554(9) . ?
C7S C8S 1.593(10) . ?
C8S C9S 1.518(10) . ?
C9S C10S 1.535(10) . ?

loop_
_geom_torsion_atom_site_label_1
_geom_torsion_atom_site_label_2
_geom_torsion_atom_site_label_3
_geom_torsion_atom_site_label_4
_geom_torsion
_geom_torsion_site_symmetry_1
_geom_torsion_site_symmetry_2
_geom_torsion_site_symmetry_3
_geom_torsion_site_symmetry_4
_geom_torsion_publ_flag
Ru C1 C2 C3 2.5(6) . . . . ?
Ru C1 C2 C7 -177.4(3) . . . . ?
C7 C2 C3 C4 -0.1(5) . . . . ?
C1 C2 C3 C4 180.0(4) . . . . ?
C2 C3 C4 C5 -0.3(6) . . . . ?
C3 C4 C5 N1 -177.0(4) . . . . ?
C3 C4 C5 C6 1.0(6) . . . . ?
N1 C5 C6 C7 176.6(4) . . . . ?
C4 C5 C6 C7 -1.5(6) . . . . ?
C5 C6 C7 C2 1.1(6) . . . . ?
C3 C2 C7 C6 -0.3(5) . . . . ?
C1 C2 C7 C6 179.6(3) . . . . ?
N2 C10 C11 C12 0.5(6) . . . . ?
C10 C11 C12 N3 178.9(4) . . . . ?
C10 C11 C12 C13 -0.5(6) . . . . ?
N3 C12 C13 C14 -179.3(4) . . . . ?
C11 C12 C13 C14 0.0(5) . . . . ?
C12 C13 C14 N2 0.5(6) . . . . ?
N4 C17 C18 C19 0.7(6) . . . . ?
C17 C18 C19 N5 -178.7(4) . . . . ?
C17 C18 C19 C20 1.4(5) . . . . ?
N5 C19 C20 C21 177.6(4) . . . . ?
C18 C19 C20 C21 -2.5(5) . . . . ?
C19 C20 C21 N4 1.8(6) . . . . ?
C29 C24 C25 C26 -56.9(4) . . . . ?
P C24 C25 C26 172.4(2) . . . . ?
C24 C25 C26 C27 55.7(4) . . . . ?
C25 C26 C27 C28 -53.3(4) . . . . ?
C26 C27 C28 C29 53.9(4) . . . . ?
C27 C28 C29 C24 -58.1(4) . . . . ?
C25 C24 C29 C28 58.6(4) . . . . ?
P C24 C29 C28 -168.3(2) . . . . ?
C35 C30 C31 C32 -53.5(4) . . . . ?
P C30 C31 C32 178.6(2) . . . . ?
C30 C31 C32 C33 55.8(4) . . . . ?
C31 C32 C33 C34 -57.4(4) . . . . ?
C32 C33 C34 C35 57.8(4) . . . . ?
C33 C34 C35 C30 -55.8(4) . . . . ?
C31 C30 C35 C34 53.3(4) . . . . ?
P C30 C35 C34 -179.8(2) . . . . ?
C41 C36 C37 C38 57.9(4) . . . . ?
P C36 C37 C38 -167.9(2) . . . . ?
C36 C37 C38 C39 -57.6(4) . . . . ?
C37 C38 C39 C40 56.5(5) . . . . ?
C38 C39 C40 C41 -56.1(5) . . . . ?
C39 C40 C41 C36 56.8(4) . . . . ?
C37 C36 C41 C40 -57.7(4) . . . . ?
P C36 C41 C40 167.6(2) . . . . ?
C6 C5 N1 C8 -179.8(4) . . . . ?
C4 C5 N1 C8 -1.8(6) . . . . ?
C6 C5 N1 C9 -0.2(6) . . . . ?
C4 C5 N1 C9 177.8(4) . . . . ?
C11 C10 N2 C14 0.0(5) . . . . ?
C11 C10 N2 Ru -177.3(3) . . . . ?
C13 C14 N2 C10 -0.5(5) . . . . ?
C13 C14 N2 Ru 176.8(3) . . . . ?
C11 C12 N3 C16 176.9(5) . . . . ?
C13 C12 N3 C16 -3.8(7) . . . . ?
C11 C12 N3 C15 7.6(7) . . . . ?
C13 C12 N3 C15 -173.1(4) . . . . ?
C20 C21 N4 C17 0.4(5) . . . . ?
C20 C21 N4 Ru -175.8(3) . . . . ?
C18 C17 N4 C21 -1.6(5) . . . . ?
C18 C17 N4 Ru 174.7(3) . . . . ?
C18 C19 N5 C23 -179.6(4) . . . . ?
C20 C19 N5 C23 0.3(6) . . . . ?
C18 C19 N5 C22 4.8(6) . . . . ?
C20 C19 N5 C22 -175.3(4) . . . . ?
C31 C30 P C36 -176.2(2) . . . . ?
C35 C30 P C36 57.4(3) . . . . ?
C31 C30 P C24 -65.1(2) . . . . ?
C35 C30 P C24 168.5(2) . . . . ?
C31 C30 P Ru 60.7(2) . . . . ?
C35 C30 P Ru -65.7(2) . . . . ?
C41 C36 P C30 -178.1(2) . . . . ?
C37 C36 P C30 50.5(3) . . . . ?
C41 C36 P C24 76.4(3) . . . . ?
C37 C36 P C24 -55.0(3) . . . . ?
C41 C36 P Ru -51.8(3) . . . . ?
C37 C36 P Ru 176.8(2) . . . . ?
C29 C24 P C30 -160.3(2) . . . . ?
C25 C24 P C30 -32.1(3) . . . . ?
C29 C24 P C36 -54.9(3) . . . . ?
C25 C24 P C36 73.3(3) . . . . ?
C29 C24 P Ru 72.2(2) . . . . ?
C25 C24 P Ru -159.7(2) . . . . ?
C2 C1 Ru N4 -49.1(4) . . . . ?
C2 C1 Ru N2 -159.1(17) . . . . ?
C2 C1 Ru P 130.1(3) . . . . ?
C2 C1 Ru Cl1 36.1(3) . . . . ?
C2 C1 Ru Cl2 -133.3(3) . . . . ?
C21 N4 Ru C1 -39.8(3) . . . . ?
C17 N4 Ru C1 144.1(3) . . . . ?
C21 N4 Ru N2 136.8(3) . . . . ?
C17 N4 Ru N2 -39.2(3) . . . . ?
C21 N4 Ru P 158.3(18) . . . . ?
C17 N4 Ru P -18(2) . . . . ?
C21 N4 Ru Cl1 -134.9(3) . . . . ?
C17 N4 Ru Cl1 49.1(3) . . . . ?
C21 N4 Ru Cl2 47.0(3) . . . . ?
C17 N4 Ru Cl2 -129.1(3) . . . . ?
C10 N2 Ru C1 22(2) . . . . ?
C14 N2 Ru C1 -155.2(18) . . . . ?
C10 N2 Ru N4 -88.3(3) . . . . ?
C14 N2 Ru N4 94.6(3) . . . . ?
C10 N2 Ru P 92.6(2) . . . . ?
C14 N2 Ru P -84.5(2) . . . . ?
C10 N2 Ru Cl1 -173.3(2) . . . . ?
C14 N2 Ru Cl1 9.6(2) . . . . ?
C10 N2 Ru Cl2 -3.9(2) . . . . ?
C14 N2 Ru Cl2 179.0(2) . . . . ?
C30 P Ru C1 88.49(16) . . . . ?
C36 P Ru C1 -28.31(15) . . . . ?
C24 P Ru C1 -152.90(16) . . . . ?
C30 P Ru N4 -110(2) . . . . ?
C36 P Ru N4 134(2) . . . . ?
C24 P Ru N4 9(2) . . . . ?
C30 P Ru N2 -88.13(14) . . . . ?
C36 P Ru N2 155.07(13) . . . . ?
C24 P Ru N2 30.48(14) . . . . ?
C30 P Ru Cl1 -176.29(12) . . . . ?
C36 P Ru Cl1 66.91(11) . . . . ?
C24 P Ru Cl1 -57.68(12) . . . . ?
C30 P Ru Cl2 1.47(12) . . . . ?
C36 P Ru Cl2 -115.33(11) . . . . ?
C24 P Ru Cl2 120.08(12) . . . . ?
C5S O1S C2S C3S 17.2(16) . . . . ?
O1S C2S C3S C4S -16.8(13) . . . . ?
C2S C3S C4S C5S 10.7(14) . . . . ?
C2S O1S C5S C4S -12(2) . . . . ?
C3S C4S C5S O1S -0.5(18) . . . . ?
C6S C7S C8S C9S -174(2) . . . . ?
C7S C8S C9S C10S -179(2) . . . . ?
